data_4310404
loop_
_publ_author_name
'Rama Acharyya'
'Falguni Basuli'
'Ren-Zhang Wang'
'Thomas C. W. Mak'
'Samaresh Bhattacharya'

_publ_section_title
;
 Iridium(III) Complexes Formed by O-H and/Or C-H Activation of
 2-(Arylazo)phenols
;
_journal_name_full 'Inorganic Chemistry'
_journal_page_first 704
_journal_page_last 711
_journal_paper_doi 10.1021/ic034785w
_journal_volume 43
_journal_year 2004
_chemical_formula_sum 'C49 H39 Cl2 Ir N2 O P2'
_chemical_formula_weight 996.86
_chemical_name_systematic
; 
 ? 
;
_space_group_IT_number 15
_symmetry_cell_setting monoclinic
_symmetry_space_group_name_Hall '-C 2yc'
_symmetry_space_group_name_H-M 'C 1 2/c 1'
_atom_sites_solution_hydrogens geom
_atom_sites_solution_primary direct
_atom_sites_solution_secondary difmap
_audit_creation_method SHELXL-97
_cell_angle_alpha 90.00
_cell_angle_beta 112.239(3)
_cell_angle_gamma 90.00
_cell_formula_units_Z 8
_cell_length_a 25.440(2)
_cell_length_b 20.054(2)
_cell_length_c 19.425(2)
_cell_measurement_temperature 293(2)
_cell_volume 9172.9(15)
_computing_cell_refinement 'Bruker XSCANS'
_computing_data_collection 'Bruker XSCANS'
_computing_data_reduction 'Bruker SHELXTL'
_computing_molecular_graphics 'Bruker SHELXTL'
_computing_publication_material 'Bruker SHELXTL'
_computing_structure_refinement 'SHELXL-97 (Sheldrick, 1997)'
_computing_structure_solution 'SHELXS-97 (Sheldrick, 1990)'
_diffrn_ambient_temperature 293(2)
_diffrn_measured_fraction_theta_full 0.996
_diffrn_measured_fraction_theta_max 0.996
_diffrn_measurement_device_type 'Bruker P4'
_diffrn_measurement_method '\w scans'
_diffrn_radiation_monochromator graphite
_diffrn_radiation_source 'fine-focus sealed tube'
_diffrn_radiation_type MoK\a
_diffrn_radiation_wavelength 0.71073
_diffrn_reflns_av_R_equivalents 0.1169
_diffrn_reflns_av_sigmaI/netI 0.1667
_diffrn_reflns_limit_h_max 33
_diffrn_reflns_limit_h_min -33
_diffrn_reflns_limit_k_max 12
_diffrn_reflns_limit_k_min -26
_diffrn_reflns_limit_l_max 25
_diffrn_reflns_limit_l_min -23
_diffrn_reflns_number 30751
_diffrn_reflns_theta_full 28.04
_diffrn_reflns_theta_max 28.04
_diffrn_reflns_theta_min 1.33
_exptl_absorpt_coefficient_mu 1.567
_exptl_absorpt_correction_type none
_exptl_crystal_colour blue
_exptl_crystal_density_diffrn 1.444
_exptl_crystal_density_method 'not measured'
_exptl_crystal_description 'thin plate'
_exptl_crystal_F_000 1984
_exptl_crystal_size_max 0.37
_exptl_crystal_size_mid 0.23
_exptl_crystal_size_min 0.09
_refine_diff_density_max 2.410
_refine_diff_density_min -1.177
_refine_diff_density_rms 0.206
_refine_ls_extinction_coef 0.00005(2)
_refine_ls_extinction_expression Fc^*^=kFc[1+0.001xFc^2^\l^3^/sin(2\q)]^-1/4^
_refine_ls_extinction_method SHELXL
_refine_ls_goodness_of_fit_ref 0.963
_refine_ls_hydrogen_treatment mixed
_refine_ls_matrix_type full
_refine_ls_number_parameters 515
_refine_ls_number_reflns 11073
_refine_ls_number_restraints 0
_refine_ls_restrained_S_all 0.963
_refine_ls_R_factor_all 0.1550
_refine_ls_R_factor_gt 0.0638
_refine_ls_shift/su_max 0.000
_refine_ls_shift/su_mean 0.000
_refine_ls_structure_factor_coef Fsqd
_refine_ls_weighting_details 'calc w=1/[\s^2^(Fo^2^)+(0.0950P)^2^+0.0000P] where P=(Fo^2^+2Fc^2^)/3'
_refine_ls_weighting_scheme calc
_refine_ls_wR_factor_gt 0.1666
_refine_ls_wR_factor_ref 0.2052
_reflns_number_gt 5304
_reflns_number_total 11073
_reflns_threshold_expression >2sigma(I)
_cod_data_source_file ic034785wsi20030908_023629.cif
_cod_data_source_block s101
_cod_depositor_comments
;
The following automatic conversions were performed:
'_symmetry_cell_setting' value 'Monoclinic' changed to 'monoclinic'
according to '/home/saulius/struct/CIF-dictionaries/cif_core.dic'
dictionary named 'cif_core.dic' version 2.4.1 from 2010-06-29.

Automatic conversion script
Id: cif_fix_enum 1527 2010-12-29 10:47:43Z saulius 
;
_cod_original_cell_volume 9172.8(17)
_cod_database_code 4310404

loop_
_symmetry_equiv_pos_as_xyz
'x, y, z'
'-x, y, -z+1/2'
'x+1/2, y+1/2, z'
'-x+1/2, y+1/2, -z+1/2'
'-x, -y, -z'
'x, -y, z-1/2'
'-x+1/2, -y+1/2, -z'
'x+1/2, -y+1/2, z-1/2'

loop_
_atom_site_label
_atom_site_type_symbol
_atom_site_fract_x
_atom_site_fract_y
_atom_site_fract_z
_atom_site_U_iso_or_equiv
_atom_site_adp_type
_atom_site_occupancy
_atom_site_symmetry_multiplicity
_atom_site_calc_flag
_atom_site_refinement_flags
_atom_site_disorder_assembly
_atom_site_disorder_group
Ir Ir 0.180959(19) 0.183504(19) 0.19898(2) 0.03761(16) Uani 1 1 d . . .
P2 P 0.18136(12) 0.11844(13) 0.10137(15) 0.0383(6) Uani 1 1 d . . .
Cl1 Cl 0.16456(14) 0.26125(14) 0.28307(15) 0.0561(8) Uani 1 1 d . . .
P1 P 0.21058(13) 0.10667(14) 0.29773(15) 0.0431(7) Uani 1 1 d . . .
Cl2 Cl 0.42530(16) 0.2309(2) 0.3153(2) 0.0970(14) Uani 1 1 d . . .
O1 O 0.0892(3) 0.1704(3) 0.1546(4) 0.0484(19) Uani 1 1 d . . .
N1 N 0.1560(4) 0.2650(4) 0.1328(5) 0.044(2) Uani 1 1 d . . .
N2 N 0.1916(4) 0.3074(4) 0.1298(5) 0.046(2) Uani 1 1 d . . .
C13 C -0.0148(7) 0.3983(8) -0.0221(9) 0.101(6) Uani 1 1 d . . .
C1 C 0.2577(5) 0.2261(5) 0.2150(6) 0.043(3) Uani 1 1 d . . .
C2 C 0.3130(5) 0.2124(6) 0.2566(6) 0.052(3) Uani 1 1 d . . .
H2B H 0.3213 0.1727 0.2834 0.062 Uiso 1 1 calc R . .
C3 C 0.3561(5) 0.2529(6) 0.2614(7) 0.057(3) Uani 1 1 d . . .
C4 C 0.3470(6) 0.3134(6) 0.2219(7) 0.056(3) Uani 1 1 d . . .
H4A H 0.3769 0.3417 0.2256 0.067 Uiso 1 1 calc R . .
C5 C 0.2918(6) 0.3289(5) 0.1775(7) 0.053(3) Uani 1 1 d . . .
H5A H 0.2846 0.3681 0.1499 0.064 Uiso 1 1 calc R . .
C6 C 0.2460(5) 0.2877(5) 0.1726(6) 0.043(3) Uani 1 1 d . . .
C7 C 0.0654(5) 0.2224(6) 0.1131(6) 0.050(3) Uani 1 1 d . . .
C8 C 0.0975(5) 0.2736(5) 0.0986(6) 0.043(3) Uani 1 1 d . . .
C9 C 0.0731(6) 0.3297(6) 0.0555(7) 0.060(3) Uani 1 1 d . . .
H9A H 0.0962 0.3630 0.0487 0.072 Uiso 1 1 calc R . .
C10 C 0.0163(7) 0.3352(7) 0.0238(7) 0.068(4) Uani 1 1 d . . .
C11 C -0.0172(6) 0.2852(9) 0.0353(8) 0.082(5) Uani 1 1 d . . .
H11E H -0.0564 0.2895 0.0136 0.098 Uiso 1 1 calc R . .
C12 C 0.0059(6) 0.2281(7) 0.0785(7) 0.066(4) Uani 1 1 d . . .
H12D H -0.0176 0.1949 0.0841 0.079 Uiso 1 1 calc R . .
C111 C 0.1503(5) 0.0672(5) 0.3123(6) 0.051(3) Uani 1 1 d . . .
C112 C 0.1036(5) 0.1059(7) 0.3086(7) 0.064(4) Uani 1 1 d . . .
H11B H 0.1020 0.1504 0.2945 0.076 Uiso 1 1 calc R . .
C113 C 0.0612(6) 0.0803(8) 0.3250(9) 0.081(4) Uani 1 1 d . . .
H11A H 0.0311 0.1076 0.3229 0.097 Uiso 1 1 calc R . .
C114 C 0.0612(7) 0.0153(9) 0.3445(10) 0.092(5) Uani 1 1 d . . .
H11G H 0.0309 -0.0018 0.3547 0.110 Uiso 1 1 calc R . .
C115 C 0.1049(8) -0.0242(7) 0.3491(8) 0.090(5) Uani 1 1 d . . .
H11F H 0.1045 -0.0687 0.3622 0.108 Uiso 1 1 calc R . .
C116 C 0.1527(6) 0.0010(6) 0.3342(8) 0.070(4) Uani 1 1 d . . .
H11C H 0.1837 -0.0259 0.3390 0.084 Uiso 1 1 calc R . .
C121 C 0.2493(5) 0.1417(6) 0.3923(6) 0.051(3) Uani 1 1 d . . .
C122 C 0.2786(5) 0.2006(6) 0.4046(6) 0.055(3) Uani 1 1 d . . .
H12B H 0.2762 0.2272 0.3643 0.066 Uiso 1 1 calc R . .
C123 C 0.3116(6) 0.2212(7) 0.4755(7) 0.068(4) Uani 1 1 d . . .
H12F H 0.3309 0.2616 0.4824 0.082 Uiso 1 1 calc R . .
C124 C 0.3160(7) 0.1841(10) 0.5338(7) 0.084(5) Uani 1 1 d . . .
H12E H 0.3385 0.1977 0.5817 0.101 Uiso 1 1 calc R . .
C125 C 0.2873(7) 0.1263(9) 0.5219(7) 0.084(5) Uani 1 1 d . . .
H12A H 0.2901 0.0996 0.5623 0.101 Uiso 1 1 calc R . .
C126 C 0.2542(6) 0.1060(8) 0.4524(6) 0.072(4) Uani 1 1 d . . .
H12C H 0.2344 0.0661 0.4465 0.086 Uiso 1 1 calc R . .
C131 C 0.2590(5) 0.0384(5) 0.2980(6) 0.044(3) Uani 1 1 d . . .
C132 C 0.2394(5) -0.0159(5) 0.2500(6) 0.051(3) Uani 1 1 d . . .
H13B H 0.2010 -0.0199 0.2210 0.062 Uiso 1 1 calc R . .
C133 C 0.2774(6) -0.0644(6) 0.2456(7) 0.055(3) Uani 1 1 d . . .
H13C H 0.2638 -0.1004 0.2136 0.066 Uiso 1 1 calc R . .
C134 C 0.3353(7) -0.0598(8) 0.2882(9) 0.081(4) Uani 1 1 d . . .
H13E H 0.3607 -0.0915 0.2845 0.097 Uiso 1 1 calc R . .
C135 C 0.3539(6) -0.0050(7) 0.3373(8) 0.065(4) Uani 1 1 d . . .
H13D H 0.3924 -0.0012 0.3660 0.078 Uiso 1 1 calc R . .
C136 C 0.3178(5) 0.0425(6) 0.3445(7) 0.054(3) Uani 1 1 d . . .
H13A H 0.3313 0.0768 0.3789 0.065 Uiso 1 1 calc R . .
C211 C 0.1391(5) 0.1618(5) 0.0145(6) 0.046(3) Uani 1 1 d . . .
C212 C 0.1634(5) 0.2143(6) -0.0089(6) 0.051(3) Uani 1 1 d . . .
H21E H 0.2012 0.2259 0.0175 0.061 Uiso 1 1 calc R . .
C213 C 0.1313(7) 0.2493(7) -0.0716(7) 0.068(4) Uani 1 1 d . . .
H21D H 0.1470 0.2845 -0.0885 0.081 Uiso 1 1 calc R . .
C214 C 0.0749(7) 0.2311(9) -0.1093(7) 0.077(4) Uani 1 1 d . . .
H21A H 0.0530 0.2546 -0.1518 0.092 Uiso 1 1 calc R . .
C215 C 0.0517(6) 0.1815(7) -0.0864(8) 0.068(4) Uani 1 1 d . . .
H21B H 0.0137 0.1710 -0.1126 0.081 Uiso 1 1 calc R . .
C216 C 0.0827(5) 0.1449(6) -0.0244(7) 0.056(3) Uani 1 1 d . . .
H21C H 0.0661 0.1096 -0.0088 0.068 Uiso 1 1 calc R . .
C221 C 0.1466(5) 0.0367(5) 0.0904(6) 0.043(3) Uani 1 1 d . . .
C222 C 0.1630(6) -0.0151(6) 0.0556(7) 0.063(4) Uani 1 1 d . . .
H22C H 0.1917 -0.0080 0.0378 0.075 Uiso 1 1 calc R . .
C223 C 0.1376(8) -0.0769(7) 0.0469(10) 0.096(6) Uani 1 1 d . . .
H22A H 0.1484 -0.1105 0.0220 0.115 Uiso 1 1 calc R . .
C224 C 0.0971(7) -0.0888(7) 0.0743(11) 0.104(6) Uani 1 1 d . . .
H22B H 0.0810 -0.1309 0.0703 0.125 Uiso 1 1 calc R . .
C225 C 0.0794(6) -0.0359(7) 0.1094(9) 0.078(4) Uani 1 1 d . . .
H22D H 0.0502 -0.0430 0.1263 0.093 Uiso 1 1 calc R . .
C226 C 0.1049(5) 0.0250(6) 0.1187(7) 0.057(3) Uani 1 1 d . . .
H22E H 0.0944 0.0586 0.1439 0.069 Uiso 1 1 calc R . .
C231 C 0.2471(5) 0.0996(5) 0.0879(6) 0.043(3) Uani 1 1 d . . .
C232 C 0.2944(5) 0.0812(6) 0.1490(7) 0.055(3) Uani 1 1 d . . .
H23A H 0.2941 0.0827 0.1966 0.065 Uiso 1 1 calc R . .
C233 C 0.3430(6) 0.0604(7) 0.1372(9) 0.077(4) Uani 1 1 d . . .
H23C H 0.3752 0.0483 0.1779 0.093 Uiso 1 1 calc R . .
C234 C 0.3447(6) 0.0572(7) 0.0655(8) 0.071(4) Uani 1 1 d . . .
H23D H 0.3772 0.0430 0.0589 0.085 Uiso 1 1 calc R . .
C235 C 0.2985(6) 0.0750(7) 0.0073(7) 0.064(4) Uani 1 1 d . . .
H23E H 0.2991 0.0737 -0.0402 0.077 Uiso 1 1 calc R . .
C236 C 0.2504(5) 0.0950(6) 0.0164(6) 0.058(3) Uani 1 1 d . . .
H23B H 0.2186 0.1061 -0.0254 0.070 Uiso 1 1 calc R . .

loop_
_atom_site_aniso_label
_atom_site_aniso_U_11
_atom_site_aniso_U_22
_atom_site_aniso_U_33
_atom_site_aniso_U_23
_atom_site_aniso_U_13
_atom_site_aniso_U_12
Ir 0.0547(3) 0.0236(2) 0.0347(2) -0.0003(2) 0.01699(18) 0.0002(2)
P2 0.0513(17) 0.0281(13) 0.0363(14) -0.0011(12) 0.0174(13) -0.0021(13)
Cl1 0.086(2) 0.0410(15) 0.0428(15) -0.0052(13) 0.0255(15) 0.0081(15)
P1 0.0615(19) 0.0311(14) 0.0397(15) 0.0042(13) 0.0225(14) -0.0002(14)
Cl2 0.061(2) 0.093(3) 0.110(3) 0.016(3) 0.002(2) -0.017(2)
O1 0.055(5) 0.028(4) 0.059(5) -0.005(4) 0.019(4) -0.001(3)
N1 0.065(7) 0.031(5) 0.041(5) 0.001(4) 0.024(5) 0.004(5)
N2 0.065(7) 0.027(5) 0.052(6) 0.006(4) 0.029(5) -0.001(5)
C13 0.112(13) 0.068(10) 0.096(12) 0.032(9) 0.009(10) 0.039(10)
C1 0.067(8) 0.023(5) 0.038(6) 0.000(5) 0.018(6) -0.001(5)
C2 0.068(9) 0.028(5) 0.051(7) -0.009(6) 0.014(6) -0.009(6)
C3 0.055(8) 0.056(8) 0.055(7) -0.008(7) 0.015(6) -0.013(7)
C4 0.065(9) 0.048(7) 0.057(7) -0.005(7) 0.025(7) -0.024(7)
C5 0.090(10) 0.026(6) 0.055(7) -0.005(5) 0.040(7) -0.011(6)
C6 0.075(8) 0.020(5) 0.041(6) -0.007(5) 0.031(6) -0.009(5)
C7 0.064(8) 0.048(7) 0.038(6) -0.007(6) 0.020(6) 0.010(6)
C8 0.056(8) 0.033(6) 0.038(6) -0.006(5) 0.015(5) 0.005(6)
C9 0.075(10) 0.040(7) 0.056(7) 0.002(6) 0.015(7) 0.017(6)
C10 0.079(11) 0.055(8) 0.057(8) 0.005(7) 0.009(8) 0.018(8)
C11 0.066(10) 0.091(12) 0.069(10) 0.001(9) 0.004(8) 0.029(9)
C12 0.070(10) 0.053(8) 0.078(9) -0.001(8) 0.031(8) 0.003(7)
C111 0.083(9) 0.032(6) 0.041(6) 0.001(5) 0.029(6) -0.007(6)
C112 0.069(9) 0.053(8) 0.082(9) 0.019(7) 0.043(8) 0.015(7)
C113 0.065(10) 0.080(11) 0.108(12) 0.001(10) 0.045(9) 0.002(8)
C114 0.068(11) 0.097(13) 0.131(15) 0.011(12) 0.062(11) -0.006(10)
C115 0.152(16) 0.053(9) 0.094(12) -0.001(8) 0.079(12) -0.039(10)
C116 0.104(11) 0.032(6) 0.101(11) 0.009(7) 0.069(9) 0.001(7)
C121 0.071(8) 0.045(7) 0.037(6) 0.001(5) 0.019(6) 0.006(6)
C122 0.077(9) 0.050(7) 0.038(6) 0.000(6) 0.022(6) 0.005(7)
C123 0.085(10) 0.054(8) 0.055(8) -0.023(7) 0.014(7) 0.002(7)
C124 0.079(10) 0.127(16) 0.038(7) -0.012(10) 0.012(7) 0.009(11)
C125 0.115(13) 0.097(13) 0.037(8) 0.014(8) 0.024(8) 0.005(11)
C126 0.097(11) 0.084(10) 0.033(7) 0.017(7) 0.021(7) -0.003(9)
C131 0.053(7) 0.034(6) 0.047(6) 0.013(5) 0.021(6) 0.005(5)
C132 0.069(8) 0.031(6) 0.056(7) 0.008(6) 0.026(6) 0.007(6)
C133 0.086(10) 0.029(6) 0.061(8) 0.005(6) 0.040(7) 0.002(6)
C134 0.087(12) 0.066(10) 0.102(12) 0.012(9) 0.050(10) 0.008(9)
C135 0.053(8) 0.053(8) 0.076(9) 0.009(8) 0.010(7) 0.003(7)
C136 0.069(9) 0.038(6) 0.061(8) 0.009(6) 0.030(7) 0.014(6)
C211 0.062(8) 0.035(6) 0.040(6) -0.007(5) 0.019(6) 0.003(6)
C212 0.065(8) 0.050(7) 0.044(7) 0.008(6) 0.027(6) -0.001(6)
C213 0.112(13) 0.043(7) 0.058(8) 0.006(7) 0.045(9) 0.014(8)
C214 0.091(12) 0.088(12) 0.048(8) 0.010(8) 0.022(8) 0.034(10)
C215 0.070(9) 0.061(9) 0.065(9) 0.001(8) 0.017(7) 0.014(8)
C216 0.068(9) 0.044(7) 0.053(7) -0.012(6) 0.019(7) 0.009(7)
C221 0.057(7) 0.033(6) 0.040(6) -0.006(5) 0.018(5) -0.008(5)
C222 0.096(10) 0.038(7) 0.071(9) -0.007(7) 0.051(8) -0.005(7)
C223 0.136(15) 0.043(8) 0.145(15) -0.024(9) 0.095(13) -0.028(9)
C224 0.108(14) 0.034(7) 0.174(18) -0.032(10) 0.057(13) -0.028(8)
C225 0.074(10) 0.055(9) 0.113(12) -0.001(9) 0.046(9) -0.026(8)
C226 0.065(8) 0.041(7) 0.075(9) -0.016(7) 0.035(7) -0.008(6)
C231 0.049(7) 0.027(5) 0.046(6) 0.001(5) 0.013(5) -0.006(5)
C232 0.059(8) 0.046(7) 0.057(7) 0.013(6) 0.021(6) 0.006(6)
C233 0.055(9) 0.057(9) 0.115(12) 0.027(9) 0.027(8) 0.019(7)
C234 0.085(10) 0.069(9) 0.080(10) 0.004(8) 0.056(9) 0.008(8)
C235 0.062(9) 0.077(10) 0.057(8) 0.017(7) 0.026(7) 0.025(7)
C236 0.060(8) 0.068(9) 0.040(7) 0.007(6) 0.011(6) 0.006(7)

loop_
_atom_type_symbol
_atom_type_description
_atom_type_scat_dispersion_real
_atom_type_scat_dispersion_imag
_atom_type_scat_source
C C 0.0033 0.0016 'International Tables Vol C Tables 4.2.6.8 and 6.1.1.4'
H H 0.0000 0.0000 'International Tables Vol C Tables 4.2.6.8 and 6.1.1.4'
N N 0.0061 0.0033 'International Tables Vol C Tables 4.2.6.8 and 6.1.1.4'
O O 0.0106 0.0060 'International Tables Vol C Tables 4.2.6.8 and 6.1.1.4'
P P 0.1023 0.0942 'International Tables Vol C Tables 4.2.6.8 and 6.1.1.4'
Cl Cl 0.1484 0.1585 'International Tables Vol C Tables 4.2.6.8 and 6.1.1.4'
Ir Ir -1.4442 7.9887 'International Tables Vol C Tables 4.2.6.8 and 6.1.1.4'

loop_
_geom_angle_atom_site_label_1
_geom_angle_atom_site_label_2
_geom_angle_atom_site_label_3
_geom_angle
_geom_angle_site_symmetry_1
_geom_angle_site_symmetry_3
_geom_angle_publ_flag
N1 Ir C1 79.1(4) . . ?
N1 Ir O1 79.3(3) . . ?
C1 Ir O1 158.4(3) . . ?
N1 Ir P2 91.9(2) . . ?
C1 Ir P2 93.5(3) . . ?
O1 Ir P2 86.8(2) . . ?
N1 Ir P1 166.5(2) . . ?
C1 Ir P1 99.0(3) . . ?
O1 Ir P1 102.0(2) . . ?
P2 Ir P1 101.56(10) . . ?
N1 Ir Cl1 79.3(2) . . ?
C1 Ir Cl1 91.6(3) . . ?
O1 Ir Cl1 85.0(2) . . ?
P2 Ir Cl1 168.88(10) . . ?
P1 Ir Cl1 87.43(10) . . ?
C231 P2 C221 103.0(5) . . ?
C231 P2 C211 102.4(5) . . ?
C221 P2 C211 103.1(5) . . ?
C231 P2 Ir 121.6(4) . . ?
C221 P2 Ir 116.7(4) . . ?
C211 P2 Ir 107.7(3) . . ?
C111 P1 C131 105.9(5) . . ?
C111 P1 C121 99.9(5) . . ?
C131 P1 C121 100.1(5) . . ?
C111 P1 Ir 112.3(4) . . ?
C131 P1 Ir 119.8(3) . . ?
C121 P1 Ir 116.4(4) . . ?
C7 O1 Ir 108.8(7) . . ?
N2 N1 C8 123.5(9) . . ?
N2 N1 Ir 121.0(8) . . ?
C8 N1 Ir 115.1(7) . . ?
N1 N2 C6 110.8(9) . . ?
C2 C1 C6 116.9(10) . . ?
C2 C1 Ir 136.0(8) . . ?
C6 C1 Ir 106.9(8) . . ?
C3 C2 C1 123.7(12) . . ?
C2 C3 C4 121.5(12) . . ?
C2 C3 Cl2 120.4(10) . . ?
C4 C3 Cl2 118.1(10) . . ?
C5 C4 C3 117.0(11) . . ?
C4 C5 C6 122.3(11) . . ?
N2 C6 C5 119.6(10) . . ?
N2 C6 C1 121.9(10) . . ?
C5 C6 C1 118.5(11) . . ?
O1 C7 C8 122.3(11) . . ?
O1 C7 C12 121.1(12) . . ?
C8 C7 C12 116.5(11) . . ?
N1 C8 C9 122.5(11) . . ?
N1 C8 C7 114.3(10) . . ?
C9 C8 C7 123.2(11) . . ?
C10 C9 C8 119.7(13) . . ?
C9 C10 C11 119.1(13) . . ?
C9 C10 C13 123.2(14) . . ?
C11 C10 C13 117.7(14) . . ?
C10 C11 C12 122.7(13) . . ?
C7 C12 C11 118.7(13) . . ?
C116 C111 C112 118.9(11) . . ?
C116 C111 P1 121.1(10) . . ?
C112 C111 P1 119.6(9) . . ?
C113 C112 C111 121.5(13) . . ?
C112 C113 C114 121.3(14) . . ?
C115 C114 C113 119.8(14) . . ?
C114 C115 C116 121.4(13) . . ?
C111 C116 C115 117.0(13) . . ?
C126 C121 C122 116.5(11) . . ?
C126 C121 P1 120.0(10) . . ?
C122 C121 P1 123.2(9) . . ?
C121 C122 C123 121.2(12) . . ?
C124 C123 C122 120.7(14) . . ?
C123 C124 C125 118.2(13) . . ?
C124 C125 C126 121.6(14) . . ?
C121 C126 C125 121.9(15) . . ?
C132 C131 C136 119.3(10) . . ?
C132 C131 P1 120.7(9) . . ?
C136 C131 P1 120.0(9) . . ?
C133 C132 C131 120.3(12) . . ?
C134 C133 C132 121.2(12) . . ?
C133 C134 C135 117.5(13) . . ?
C136 C135 C134 123.0(13) . . ?
C135 C136 C131 118.6(12) . . ?
C212 C211 C216 120.4(11) . . ?
C212 C211 P2 118.8(9) . . ?
C216 C211 P2 120.6(9) . . ?
C213 C212 C211 119.3(12) . . ?
C212 C213 C214 118.9(13) . . ?
C215 C214 C213 121.7(14) . . ?
C214 C215 C216 121.2(14) . . ?
C215 C216 C211 118.6(13) . . ?
C222 C221 C226 118.9(10) . . ?
C222 C221 P2 120.4(9) . . ?
C226 C221 P2 120.7(8) . . ?
C223 C222 C221 121.3(12) . . ?
C224 C223 C222 120.2(14) . . ?
C223 C224 C225 119.1(13) . . ?
C226 C225 C224 120.7(13) . . ?
C225 C226 C221 119.7(12) . . ?
C232 C231 C236 117.8(11) . . ?
C232 C231 P2 118.7(9) . . ?
C236 C231 P2 123.1(9) . . ?
C231 C232 C233 118.3(12) . . ?
C232 C233 C234 122.1(13) . . ?
C235 C234 C233 118.6(12) . . ?
C234 C235 C236 121.1(12) . . ?
C235 C236 C231 122.1(11) . . ?

loop_
_geom_bond_atom_site_label_1
_geom_bond_atom_site_label_2
_geom_bond_distance
_geom_bond_site_symmetry_2
_geom_bond_publ_flag
Ir N1 2.026(8) . ?
Ir C1 2.044(11) . ?
Ir O1 2.177(8) . ?
Ir P2 2.305(3) . ?
Ir P1 2.351(3) . ?
Ir Cl1 2.406(3) . ?
P2 C231 1.828(11) . ?
P2 C221 1.836(11) . ?
P2 C211 1.840(11) . ?
P1 C111 1.839(12) . ?
P1 C131 1.840(11) . ?
P1 C121 1.863(11) . ?
Cl2 C3 1.730(13) . ?
O1 C7 1.317(13) . ?
N1 N2 1.259(11) . ?
N1 C8 1.392(13) . ?
N2 C6 1.375(14) . ?
C13 C10 1.577(18) . ?
C1 C2 1.359(15) . ?
C1 C6 1.452(14) . ?
C2 C3 1.341(15) . ?
C3 C4 1.408(16) . ?
C4 C5 1.376(17) . ?
C5 C6 1.400(15) . ?
C7 C8 1.404(16) . ?
C7 C12 1.409(16) . ?
C8 C9 1.400(15) . ?
C9 C10 1.346(18) . ?
C10 C11 1.39(2) . ?
C11 C12 1.410(19) . ?
C111 C116 1.387(15) . ?
C111 C112 1.399(16) . ?
C112 C113 1.337(17) . ?
C113 C114 1.36(2) . ?
C114 C115 1.34(2) . ?
C115 C116 1.444(18) . ?
C121 C126 1.335(15) . ?
C121 C122 1.369(16) . ?
C122 C123 1.377(16) . ?
C123 C124 1.324(19) . ?
C124 C125 1.34(2) . ?
C125 C126 1.354(18) . ?
C131 C132 1.397(15) . ?
C131 C136 1.429(16) . ?
C132 C133 1.396(15) . ?
C133 C134 1.391(18) . ?
C134 C135 1.414(19) . ?
C135 C136 1.366(16) . ?
C211 C212 1.384(16) . ?
C211 C216 1.387(16) . ?
C212 C213 1.375(16) . ?
C213 C214 1.389(19) . ?
C214 C215 1.317(19) . ?
C215 C216 1.376(17) . ?
C221 C222 1.386(15) . ?
C221 C226 1.388(15) . ?
C222 C223 1.379(17) . ?
C223 C224 1.35(2) . ?
C224 C225 1.42(2) . ?
C225 C226 1.363(16) . ?
C231 C232 1.382(15) . ?
C231 C236 1.426(15) . ?
C232 C233 1.403(16) . ?
C233 C234 1.411(18) . ?
C234 C235 1.334(17) . ?
C235 C236 1.361(16) . ?
